data_7709766
loop_
_publ_author_name
'Stevanovi\'c, Nevena Lj.'
'Kljun, Jakob'
'Aleksic, Ivana'
'Bogojevic, Sanja Skaro'
'Milivojevic, Dusan'
'Veselinovic, Aleksandar'
'Turel, Iztok'
'Djuran, Milo\<s I.'
'Nikodinovic-Runic, Jasmina'
'Gli\<si\'c, Biljana \/D.'

_publ_section_title
;
 Clinically used antifungal azoles as ligands for gold(iii) complexes: the
 influence of the Au(iii) ion on the antimicrobial activity of the complex
;
_journal_name_full 'Dalton Transactions'
_journal_paper_doi 10.1039/D2DT00411A
_journal_year 2022
_chemical_formula_moiety 'C18 H15 Au Cl6 N2 O'
_chemical_formula_sum 'C18 H15 Au Cl6 N2 O'
_chemical_formula_weight 684.99
_space_group_crystal_system triclinic
_space_group_IT_number 2
_space_group_name_Hall '-P 1'
_space_group_name_H-M_alt 'P -1'
_atom_sites_solution_hydrogens geom
_atom_sites_solution_primary dual
_audit_creation_date 2021-06-04
_audit_creation_method
;
Olex2 1.3
(compiled 2020.11.12 svn.r5f609507 for OlexSys, GUI svn.r6272)
;
_audit_update_record
;
2021-07-27 deposited with the CCDC.	2022-03-09 downloaded from the CCDC.
;
_cell_angle_alpha 89.941(4)
_cell_angle_beta 80.989(4)
_cell_angle_gamma 76.380(4)
_cell_formula_units_Z 2
_cell_length_a 7.5671(3)
_cell_length_b 9.5470(5)
_cell_length_c 15.8505(7)
_cell_measurement_reflns_used 4191
_cell_measurement_temperature 150.05(10)
_cell_measurement_theta_max 29.4900
_cell_measurement_theta_min 3.0940
_cell_volume 1098.39(9)
_computing_cell_refinement 'CrysAlisPro 1.171.39.46e (Rigaku OD, 2018)'
_computing_data_collection 'CrysAlisPro 1.171.39.46e (Rigaku OD, 2018)'
_computing_data_reduction 'CrysAlisPro 1.171.39.46e (Rigaku OD, 2018)'
_computing_molecular_graphics 'Olex2 1.3 (Dolomanov et al., 2009)'
_computing_publication_material 'Olex2 1.3 (Dolomanov et al., 2009)'
_computing_structure_refinement 'SHELXL 2018/3 (Sheldrick, 2015)'
_computing_structure_solution 'SHELXT 2018/2 (Sheldrick, 2018)'
_diffrn_ambient_environment N~2~
_diffrn_ambient_temperature 150.05(10)
_diffrn_detector 'CCD plate'
_diffrn_detector_area_resol_mean 10.4933
_diffrn_detector_type Atlas
_diffrn_measured_fraction_theta_full 0.999
_diffrn_measured_fraction_theta_max 0.999
_diffrn_measurement_details
;
List of Runs (angles in degrees, time in seconds):

  # Type    Start    End  Width  t~exp~   \w     \q     \k     \f   Frames
#--------------------------------------------------------------------------
  1  \w    -20.00  28.00   1.00    9.53    --  -14.36 -99.00-150.00   48
  2  \w    -15.00  88.00   1.00    9.53    --   14.52  57.00  90.00  103
  3  \w    -12.00  91.00   1.00    9.53    --   14.52  37.00-120.00  103
  4  \w    -59.00  44.00   1.00    9.53    --   14.52 -57.00 -60.00  103
  5  \w    -59.00 -17.00   1.00    9.53    --   14.52 -57.00 120.00   42
;
_diffrn_measurement_device 'four-circle diffractometer'
_diffrn_measurement_device_type 'SuperNova, Dual, Cu at home/near, Atlas'
_diffrn_measurement_method '\w scans'
_diffrn_orient_matrix_type 'CrysAlisPro convention (1999,Acta A55,543-557)'
_diffrn_orient_matrix_UB_11 -0.0312744000
_diffrn_orient_matrix_UB_12 -0.0250911000
_diffrn_orient_matrix_UB_13 0.0404392000
_diffrn_orient_matrix_UB_21 0.0484513000
_diffrn_orient_matrix_UB_22 -0.0713756000
_diffrn_orient_matrix_UB_23 -0.0135983000
_diffrn_orient_matrix_UB_31 0.0788905000
_diffrn_orient_matrix_UB_32 0.0113126000
_diffrn_orient_matrix_UB_33 0.0153458000
_diffrn_radiation_monochromator mirror
_diffrn_radiation_probe x-ray
_diffrn_radiation_type 'Mo K\a'
_diffrn_radiation_wavelength 0.71073
_diffrn_reflns_av_R_equivalents 0.0493
_diffrn_reflns_av_unetI/netI 0.0605
_diffrn_reflns_Laue_measured_fraction_full 0.999
_diffrn_reflns_Laue_measured_fraction_max 0.999
_diffrn_reflns_limit_h_max 8
_diffrn_reflns_limit_h_min -9
_diffrn_reflns_limit_k_max 12
_diffrn_reflns_limit_k_min -12
_diffrn_reflns_limit_l_max 20
_diffrn_reflns_limit_l_min -20
_diffrn_reflns_number 10977
_diffrn_reflns_point_group_measured_fraction_full 0.999
_diffrn_reflns_point_group_measured_fraction_max 0.999
_diffrn_reflns_theta_full 25.242
_diffrn_reflns_theta_max 27.484
_diffrn_reflns_theta_min 2.604
_diffrn_source 'micro-focus sealed X-ray tube'
_diffrn_source_type 'SuperNova (Mo) X-ray Source'
_exptl_absorpt_coefficient_mu 7.439
_exptl_absorpt_correction_T_max 1.00000
_exptl_absorpt_correction_T_min 0.37231
_exptl_absorpt_correction_type multi-scan
_exptl_absorpt_process_details
;
CrysAlisPro 1.171.39.46e (Rigaku Oxford Diffraction, 2018)
Empirical absorption correction using spherical harmonics,
 implemented in SCALE3 ABSPACK scaling algorithm.
;
_exptl_crystal_colour 'clear light yellow'
_exptl_crystal_colour_lustre clear
_exptl_crystal_colour_modifier light
_exptl_crystal_colour_primary yellow
_exptl_crystal_density_diffrn 2.071
_exptl_crystal_description plate
_exptl_crystal_F_000 652
_exptl_crystal_size_max 0.2
_exptl_crystal_size_mid 0.2
_exptl_crystal_size_min 0.1
_refine_diff_density_max 1.662
_refine_diff_density_min -1.557
_refine_diff_density_rms 0.160
_refine_ls_extinction_method none
_refine_ls_goodness_of_fit_ref 1.038
_refine_ls_hydrogen_treatment constr
_refine_ls_matrix_type full
_refine_ls_number_parameters 253
_refine_ls_number_reflns 5033
_refine_ls_number_restraints 0
_refine_ls_restrained_S_all 1.038
_refine_ls_R_factor_all 0.0465
_refine_ls_R_factor_gt 0.0369
_refine_ls_shift/su_max 0.001
_refine_ls_shift/su_mean 0.000
_refine_ls_structure_factor_coef Fsqd
_refine_ls_weighting_details 'w=1/[\s^2^(Fo^2^)+(0.0348P)^2^+0.5599P] where P=(Fo^2^+2Fc^2^)/3'
_refine_ls_weighting_scheme calc
_refine_ls_wR_factor_gt 0.0789
_refine_ls_wR_factor_ref 0.0851
_reflns_Friedel_coverage 0.000
_reflns_number_gt 4369
_reflns_number_total 5033
_reflns_threshold_expression 'I > 2\s(I)'
_cod_data_source_file d2dt00411a2.cif
_cod_data_source_block mob820
_cod_database_code 7709766
_shelx_shelxl_version_number 2018/3
_chemical_oxdiff_formula 'C18 H15 Cl6 N2 O1 Au1'
_shelx_space_group_comment
;
The symmetry employed for this shelxl refinement is uniquely defined
by the following loop, which should always be used as a source of
symmetry information in preference to the above space-group names.
They are only intended as comments.
;
_shelx_estimated_absorpt_t_max 0.523
_shelx_estimated_absorpt_t_min 0.318
_reflns_odcompleteness_completeness 99.92
_reflns_odcompleteness_iscentric 1
_reflns_odcompleteness_theta 27.50
_olex2_refinement_description
;
1. Fixed Uiso
 At 1.2 times of:
  All C(H) groups, All C(H,H) groups
2.a Ternary CH refined with riding coordinates:
 C7(H7)
2.b Secondary CH2 refined with riding coordinates:
 C6(H6A,H6B), C17(H17A,H17B)
2.c Aromatic/amide H refined with riding coordinates:
 C4(H4), C10(H10), C9(H9), C2(H2), C12(H12), C5(H5), C19(H19), C23(H23),
 C20(H20), C22(H22)
;
_olex2_submission_special_instructions 'No special instructions were received'
_oxdiff_exptl_absorpt_empirical_details
;
Empirical correction (ABSPACK) includes:
- Absorption correction using spherical harmonics
- Frame scaling
;
_oxdiff_exptl_absorpt_empirical_full_max 2.287
_oxdiff_exptl_absorpt_empirical_full_min 0.651

loop_
_space_group_symop_operation_xyz
'x, y, z'
'-x, -y, -z'

loop_
_atom_site_label
_atom_site_type_symbol
_atom_site_fract_x
_atom_site_fract_y
_atom_site_fract_z
_atom_site_U_iso_or_equiv
_atom_site_adp_type
_atom_site_occupancy
_atom_site_site_symmetry_order
_atom_site_calc_flag
_atom_site_refinement_flags_posn
_atom_site_refinement_flags_adp
_atom_site_refinement_flags_occupancy
_atom_site_disorder_assembly
_atom_site_disorder_group
Au1 Au 0.51005(2) 1.14344(2) 0.90082(2) 0.02881(8) Uani 1 1 d . . . . .
Cl3 Cl 0.75834(17) 1.00538(16) 0.81432(9) 0.0376(3) Uani 1 1 d . . . . .
Cl2 Cl 0.67694(19) 1.30825(16) 0.91281(9) 0.0382(3) Uani 1 1 d . . . . .
Cl1 Cl 0.26336(19) 1.28965(16) 0.98431(9) 0.0372(3) Uani 1 1 d . . . . .
Cl14 Cl 0.2240(2) 0.01056(17) 0.68380(12) 0.0520(4) Uani 1 1 d . . . . .
Cl15 Cl -0.0659(2) 0.55008(18) 0.81157(13) 0.0592(5) Uani 1 1 d . . . . .
Cl24 Cl 1.1774(3) 0.7983(2) 0.46641(12) 0.0698(6) Uani 1 1 d . . . . .
N3 N 0.3647(6) 0.9908(5) 0.8927(3) 0.0282(10) Uani 1 1 d . . . . .
O16 O 0.4837(5) 0.6276(4) 0.7198(2) 0.0351(9) Uani 1 1 d . . . . .
N1 N 0.3068(6) 0.7803(5) 0.8796(3) 0.0291(10) Uani 1 1 d . . . . .
C4 C 0.1780(7) 1.0084(6) 0.9103(4) 0.0356(13) Uani 1 1 d . . . . .
H4 H 0.089555 1.096601 0.926232 0.043 Uiso 1 1 calc R U . . .
C10 C 0.4263(8) 0.2056(6) 0.6941(4) 0.0366(13) Uani 1 1 d . . . . .
H10 H 0.529858 0.132101 0.669744 0.044 Uiso 1 1 calc R U . . .
C9 C 0.4451(7) 0.3422(6) 0.7133(3) 0.0328(12) Uani 1 1 d . . . . .
H9 H 0.564252 0.361065 0.702246 0.039 Uiso 1 1 calc R U . . .
C11 C 0.2527(8) 0.1789(6) 0.7114(4) 0.0343(13) Uani 1 1 d . . . . .
C2 C 0.4397(7) 0.8509(6) 0.8746(3) 0.0307(12) Uani 1 1 d . . . . .
H2 H 0.567858 0.808533 0.860316 0.037 Uiso 1 1 calc R U . . .
C12 C 0.1022(8) 0.2828(6) 0.7486(4) 0.0386(14) Uani 1 1 d . . . . .
H12 H -0.015424 0.261807 0.762004 0.046 Uiso 1 1 calc R U . . .
C5 C 0.1419(7) 0.8776(6) 0.9008(4) 0.0356(13) Uani 1 1 d . . . . .
H5 H 0.023495 0.857313 0.907678 0.043 Uiso 1 1 calc R U . . .
C8 C 0.2974(7) 0.4521(6) 0.7479(4) 0.0333(12) Uani 1 1 d . . . . .
C13 C 0.1252(7) 0.4185(6) 0.7661(4) 0.0360(13) Uani 1 1 d . . . . .
C7 C 0.3203(7) 0.6025(6) 0.7664(4) 0.0338(13) Uani 1 1 d . . . . .
H7 H 0.212579 0.675443 0.751248 0.041 Uiso 1 1 calc R U . . .
C6 C 0.3324(8) 0.6256(6) 0.8601(3) 0.0336(12) Uani 1 1 d . . . . .
H6A H 0.236194 0.588451 0.896619 0.040 Uiso 1 1 calc R U . . .
H6B H 0.454155 0.571951 0.872137 0.040 Uiso 1 1 calc R U . . .
C18 C 0.6519(8) 0.6874(7) 0.5889(4) 0.0380(14) Uani 1 1 d . . . . .
C19 C 0.7263(9) 0.7827(7) 0.6297(4) 0.0479(16) Uani 1 1 d . . . . .
H19 H 0.666049 0.824951 0.683965 0.057 Uiso 1 1 calc R U . . .
C17 C 0.4767(9) 0.6497(7) 0.6303(3) 0.0420(15) Uani 1 1 d . . . . .
H17A H 0.369354 0.728724 0.623448 0.050 Uiso 1 1 calc R U . . .
H17B H 0.463167 0.560810 0.602463 0.050 Uiso 1 1 calc R U . . .
C21 C 0.9717(9) 0.7565(7) 0.5137(4) 0.0465(16) Uani 1 1 d . . . . .
C23 C 0.7396(10) 0.6296(8) 0.5102(4) 0.0551(19) Uani 1 1 d . . . . .
H23 H 0.689076 0.565057 0.481272 0.066 Uiso 1 1 calc R U . . .
C20 C 0.8872(10) 0.8167(8) 0.5920(4) 0.0530(17) Uani 1 1 d . . . . .
H20 H 0.938604 0.881433 0.620296 0.064 Uiso 1 1 calc R U . . .
C22 C 0.9014(11) 0.6640(9) 0.4719(4) 0.064(2) Uani 1 1 d . . . . .
H22 H 0.961742 0.623231 0.417239 0.076 Uiso 1 1 calc R U . . .

loop_
_atom_site_aniso_label
_atom_site_aniso_U_11
_atom_site_aniso_U_22
_atom_site_aniso_U_33
_atom_site_aniso_U_23
_atom_site_aniso_U_13
_atom_site_aniso_U_12
Au1 0.02231(12) 0.03132(13) 0.03263(13) 0.00218(9) -0.00372(8) -0.00652(9)
Cl3 0.0201(6) 0.0411(8) 0.0483(8) -0.0068(7) 0.0015(6) -0.0051(6)
Cl2 0.0321(7) 0.0396(8) 0.0457(8) -0.0011(7) -0.0044(6) -0.0152(6)
Cl1 0.0294(7) 0.0345(8) 0.0428(8) -0.0029(6) 0.0037(6) -0.0043(6)
Cl14 0.0551(10) 0.0368(9) 0.0665(11) -0.0049(8) -0.0005(8) -0.0215(8)
Cl15 0.0348(8) 0.0381(9) 0.0981(14) -0.0033(9) 0.0097(8) -0.0088(7)
Cl24 0.0558(11) 0.0930(16) 0.0631(12) 0.0247(11) 0.0045(9) -0.0318(11)
N3 0.021(2) 0.032(3) 0.031(2) 0.002(2) 0.0000(18) -0.0066(19)
O16 0.037(2) 0.038(2) 0.036(2) 0.0059(18) -0.0074(17) -0.0194(19)
N1 0.023(2) 0.032(2) 0.033(2) 0.003(2) -0.0018(18) -0.009(2)
C4 0.020(3) 0.028(3) 0.053(4) 0.004(3) 0.000(2) 0.001(2)
C10 0.035(3) 0.031(3) 0.042(3) 0.005(3) -0.007(3) -0.003(3)
C9 0.027(3) 0.036(3) 0.037(3) 0.011(3) -0.007(2) -0.011(3)
C11 0.045(3) 0.030(3) 0.031(3) 0.003(2) -0.006(3) -0.017(3)
C2 0.024(3) 0.034(3) 0.032(3) 0.004(2) -0.007(2) -0.004(2)
C12 0.035(3) 0.038(3) 0.046(3) 0.007(3) -0.002(3) -0.018(3)
C5 0.023(3) 0.037(3) 0.045(3) 0.006(3) 0.002(2) -0.009(3)
C8 0.030(3) 0.033(3) 0.039(3) 0.008(3) -0.008(2) -0.010(3)
C13 0.028(3) 0.034(3) 0.044(3) 0.004(3) -0.002(2) -0.006(3)
C7 0.030(3) 0.031(3) 0.044(3) 0.006(3) -0.003(2) -0.014(3)
C6 0.036(3) 0.031(3) 0.035(3) 0.011(3) -0.004(2) -0.013(3)
C18 0.048(3) 0.039(3) 0.035(3) 0.008(3) -0.014(3) -0.019(3)
C19 0.049(4) 0.049(4) 0.049(4) -0.011(3) 0.002(3) -0.022(3)
C17 0.053(4) 0.049(4) 0.034(3) 0.007(3) -0.013(3) -0.027(3)
C21 0.050(4) 0.052(4) 0.040(3) 0.017(3) -0.002(3) -0.021(3)
C23 0.073(5) 0.066(5) 0.035(3) -0.002(3) -0.012(3) -0.031(4)
C20 0.056(4) 0.046(4) 0.060(4) -0.008(3) -0.001(3) -0.025(3)
C22 0.075(5) 0.091(6) 0.028(3) 0.002(4) 0.007(3) -0.036(5)

loop_
_atom_type_symbol
_atom_type_description
_atom_type_scat_dispersion_real
_atom_type_scat_dispersion_imag
_atom_type_scat_source
C C 0.0033 0.0016 'International Tables Vol C Tables 4.2.6.8 and 6.1.1.4'
H H 0.0000 0.0000 'International Tables Vol C Tables 4.2.6.8 and 6.1.1.4'
Au Au -2.0133 8.8022 'International Tables Vol C Tables 4.2.6.8 and 6.1.1.4'
Cl Cl 0.1484 0.1585 'International Tables Vol C Tables 4.2.6.8 and 6.1.1.4'
N N 0.0061 0.0033 'International Tables Vol C Tables 4.2.6.8 and 6.1.1.4'
O O 0.0106 0.0060 'International Tables Vol C Tables 4.2.6.8 and 6.1.1.4'

loop_
_geom_angle_atom_site_label_1
_geom_angle_atom_site_label_2
_geom_angle_atom_site_label_3
_geom_angle
_geom_angle_site_symmetry_1
_geom_angle_site_symmetry_3
_geom_angle_publ_flag
Cl3 Au1 Cl1 177.65(5) . . ?
Cl2 Au1 Cl3 88.61(5) . . ?
Cl2 Au1 Cl1 89.75(5) . . ?
N3 Au1 Cl3 90.90(13) . . ?
N3 Au1 Cl2 178.08(12) . . ?
N3 Au1 Cl1 90.79(13) . . ?
C4 N3 Au1 127.5(4) . . ?
C2 N3 Au1 124.7(3) . . ?
C2 N3 C4 107.6(4) . . ?
C7 O16 C17 113.9(4) . . ?
C2 N1 C5 108.2(5) . . ?
C2 N1 C6 125.9(5) . . ?
C5 N1 C6 125.7(4) . . ?
N3 C4 H4 126.2 . . ?
C5 C4 N3 107.6(5) . . ?
C5 C4 H4 126.2 . . ?
C9 C10 H10 120.9 . . ?
C11 C10 H10 120.9 . . ?
C11 C10 C9 118.2(6) . . ?
C10 C9 H9 118.7 . . ?
C8 C9 C10 122.5(5) . . ?
C8 C9 H9 118.7 . . ?
C10 C11 Cl14 119.0(5) . . ?
C12 C11 Cl14 119.3(4) . . ?
C12 C11 C10 121.6(5) . . ?
N3 C2 H2 125.4 . . ?
N1 C2 N3 109.3(5) . . ?
N1 C2 H2 125.4 . . ?
C11 C12 H12 120.6 . . ?
C11 C12 C13 118.7(5) . . ?
C13 C12 H12 120.6 . . ?
N1 C5 H5 126.4 . . ?
C4 C5 N1 107.3(4) . . ?
C4 C5 H5 126.4 . . ?
C9 C8 C13 117.0(5) . . ?
C9 C8 C7 121.7(5) . . ?
C13 C8 C7 121.3(5) . . ?
C12 C13 Cl15 118.5(4) . . ?
C12 C13 C8 121.9(6) . . ?
C8 C13 Cl15 119.6(4) . . ?
O16 C7 C8 112.1(5) . . ?
O16 C7 H7 109.1 . . ?
O16 C7 C6 105.8(4) . . ?
C8 C7 H7 109.1 . . ?
C8 C7 C6 111.7(4) . . ?
C6 C7 H7 109.1 . . ?
N1 C6 C7 109.6(4) . . ?
N1 C6 H6A 109.7 . . ?
N1 C6 H6B 109.7 . . ?
C7 C6 H6A 109.7 . . ?
C7 C6 H6B 109.7 . . ?
H6A C6 H6B 108.2 . . ?
C19 C18 C17 120.5(6) . . ?
C23 C18 C19 118.7(6) . . ?
C23 C18 C17 120.8(5) . . ?
C18 C19 H19 119.8 . . ?
C20 C19 C18 120.5(6) . . ?
C20 C19 H19 119.8 . . ?
O16 C17 C18 109.0(4) . . ?
O16 C17 H17A 109.9 . . ?
O16 C17 H17B 109.9 . . ?
C18 C17 H17A 109.9 . . ?
C18 C17 H17B 109.9 . . ?
H17A C17 H17B 108.3 . . ?
C20 C21 Cl24 119.2(5) . . ?
C22 C21 Cl24 119.1(5) . . ?
C22 C21 C20 121.6(6) . . ?
C18 C23 H23 119.5 . . ?
C18 C23 C22 121.0(6) . . ?
C22 C23 H23 119.5 . . ?
C19 C20 H20 120.4 . . ?
C21 C20 C19 119.3(6) . . ?
C21 C20 H20 120.4 . . ?
C21 C22 C23 118.9(6) . . ?
C21 C22 H22 120.6 . . ?
C23 C22 H22 120.6 . . ?

loop_
_geom_bond_atom_site_label_1
_geom_bond_atom_site_label_2
_geom_bond_distance
_geom_bond_site_symmetry_2
_geom_bond_publ_flag
Au1 Cl3 2.2754(14) . ?
Au1 Cl2 2.2623(13) . ?
Au1 Cl1 2.2776(14) . ?
Au1 N3 2.037(4) . ?
Cl14 C11 1.737(6) . ?
Cl15 C13 1.735(6) . ?
Cl24 C21 1.753(6) . ?
N3 C4 1.366(6) . ?
N3 C2 1.334(7) . ?
O16 C7 1.409(6) . ?
O16 C17 1.442(6) . ?
N1 C2 1.329(6) . ?
N1 C5 1.363(7) . ?
N1 C6 1.471(7) . ?
C4 H4 0.9500 . ?
C4 C5 1.354(8) . ?
C10 H10 0.9500 . ?
C10 C9 1.384(8) . ?
C10 C11 1.382(8) . ?
C9 H9 0.9500 . ?
C9 C8 1.382(8) . ?
C11 C12 1.374(8) . ?
C2 H2 0.9500 . ?
C12 H12 0.9500 . ?
C12 C13 1.381(8) . ?
C5 H5 0.9500 . ?
C8 C13 1.401(7) . ?
C8 C7 1.520(7) . ?
C7 H7 1.0000 . ?
C7 C6 1.522(8) . ?
C6 H6A 0.9900 . ?
C6 H6B 0.9900 . ?
C18 C19 1.385(8) . ?
C18 C17 1.507(8) . ?
C18 C23 1.368(9) . ?
C19 H19 0.9500 . ?
C19 C20 1.379(8) . ?
C17 H17A 0.9900 . ?
C17 H17B 0.9900 . ?
C21 C20 1.364(9) . ?
C21 C22 1.355(9) . ?
C23 H23 0.9500 . ?
C23 C22 1.390(9) . ?
C20 H20 0.9500 . ?
C22 H22 0.9500 . ?

loop_
_geom_torsion_atom_site_label_1
_geom_torsion_atom_site_label_2
_geom_torsion_atom_site_label_3
_geom_torsion_atom_site_label_4
_geom_torsion
_geom_torsion_site_symmetry_1
_geom_torsion_site_symmetry_2
_geom_torsion_site_symmetry_3
_geom_torsion_site_symmetry_4
_geom_torsion_publ_flag
Au1 N3 C4 C5 -176.8(4) . . . . ?
Au1 N3 C2 N1 176.1(3) . . . . ?
Cl14 C11 C12 C13 -176.6(5) . . . . ?
Cl24 C21 C20 C19 -179.3(5) . . . . ?
Cl24 C21 C22 C23 179.1(6) . . . . ?
N3 C4 C5 N1 1.5(7) . . . . ?
O16 C7 C6 N1 72.1(5) . . . . ?
C4 N3 C2 N1 0.4(6) . . . . ?
C10 C9 C8 C13 2.3(8) . . . . ?
C10 C9 C8 C7 -178.4(5) . . . . ?
C10 C11 C12 C13 2.3(9) . . . . ?
C9 C10 C11 Cl14 177.3(4) . . . . ?
C9 C10 C11 C12 -1.6(9) . . . . ?
C9 C8 C13 Cl15 178.8(4) . . . . ?
C9 C8 C13 C12 -1.6(9) . . . . ?
C9 C8 C7 O16 19.9(7) . . . . ?
C9 C8 C7 C6 -98.6(6) . . . . ?
C11 C10 C9 C8 -0.8(9) . . . . ?
C11 C12 C13 Cl15 179.0(4) . . . . ?
C11 C12 C13 C8 -0.7(9) . . . . ?
C2 N3 C4 C5 -1.1(7) . . . . ?
C2 N1 C5 C4 -1.3(6) . . . . ?
C2 N1 C6 C7 -90.9(6) . . . . ?
C5 N1 C2 N3 0.6(6) . . . . ?
C5 N1 C6 C7 84.7(6) . . . . ?
C8 C7 C6 N1 -165.7(4) . . . . ?
C13 C8 C7 O16 -160.8(5) . . . . ?
C13 C8 C7 C6 80.6(7) . . . . ?
C7 O16 C17 C18 175.4(5) . . . . ?
C7 C8 C13 Cl15 -0.5(8) . . . . ?
C7 C8 C13 C12 179.1(5) . . . . ?
C6 N1 C2 N3 176.8(5) . . . . ?
C6 N1 C5 C4 -177.5(5) . . . . ?
C18 C19 C20 C21 0.6(11) . . . . ?
C18 C23 C22 C21 -0.2(11) . . . . ?
C19 C18 C17 O16 -42.5(8) . . . . ?
C19 C18 C23 C22 0.8(11) . . . . ?
C17 O16 C7 C8 74.1(6) . . . . ?
C17 O16 C7 C6 -164.0(5) . . . . ?
C17 C18 C19 C20 179.7(6) . . . . ?
C17 C18 C23 C22 -179.9(7) . . . . ?
C23 C18 C19 C20 -1.0(10) . . . . ?
C23 C18 C17 O16 138.2(6) . . . . ?
C20 C21 C22 C23 -0.2(11) . . . . ?
C22 C21 C20 C19 0.0(11) . . . . ?
